data_4127489
loop_
_publ_author_name
'Ai, Yong'
'Chen, Xiao-Gang'
'Shi, Ping-Ping'
'Tang, Yuan-Yuan'
'Li, Peng-Fei'
'Liao, Wei-Qiang'
'Xiong, Ren-Gen'

_publ_section_title
;
 Fluorine Substitution Induced High T<sub>c</sub> of Enantiomeric
 Perovskite Ferroelectrics: ( R) - and ( S)
 -3-(Fluoropyrrolidinium)MnCl<sub>3</sub>.
;
_journal_issue 10
_journal_name_full 'Journal of the American Chemical Society'
_journal_page_first 4474
_journal_page_last 4479
_journal_paper_doi 10.1021/jacs.9b00886
_journal_volume 141
_journal_year 2019
_chemical_absolute_configuration rm
_chemical_formula_moiety 'Cl3 Mn, C4 H9 F N'
_chemical_formula_sum 'C4 H9 Cl3 F Mn N'
_chemical_formula_weight 251.41
_space_group_crystal_system monoclinic
_space_group_IT_number 4
_space_group_name_Hall 'P 2yb'
_space_group_name_H-M_alt 'P 1 21 1'
_symmetry_space_group_name_Hall 'P 2yb'
_symmetry_space_group_name_H-M 'P 1 21 1'
_atom_sites_solution_hydrogens geom
_audit_creation_method SHELXL-2014/7
_cell_angle_alpha 90
_cell_angle_beta 112.397(8)
_cell_angle_gamma 90
_cell_formula_units_Z 2
_cell_length_a 7.6244(5)
_cell_length_b 6.4930(3)
_cell_length_c 9.5910(7)
_cell_measurement_reflns_used 2588
_cell_measurement_temperature 298(2)
_cell_measurement_theta_max 31.2350
_cell_measurement_theta_min 2.8830
_cell_volume 438.99(5)
_computing_structure_refinement 'SHELXL-2014/7 (Sheldrick, 2014)'
_diffrn_ambient_temperature 298(2)
_diffrn_measured_fraction_theta_full 0.997
_diffrn_measured_fraction_theta_max 0.817
_diffrn_measurement_device_type 'XtaLAB Synergy R, DW system, HyPix'
_diffrn_radiation_type MoK\a
_diffrn_radiation_wavelength 0.71073
_diffrn_reflns_av_R_equivalents 0.0139
_diffrn_reflns_av_unetI/netI 0.0239
_diffrn_reflns_Laue_measured_fraction_full 0.997
_diffrn_reflns_Laue_measured_fraction_max 0.817
_diffrn_reflns_limit_h_max 11
_diffrn_reflns_limit_h_min -9
_diffrn_reflns_limit_k_max 9
_diffrn_reflns_limit_k_min -6
_diffrn_reflns_limit_l_max 8
_diffrn_reflns_limit_l_min -14
_diffrn_reflns_number 3936
_diffrn_reflns_point_group_measured_fraction_full 0.998
_diffrn_reflns_point_group_measured_fraction_max 0.820
_diffrn_reflns_theta_full 25.242
_diffrn_reflns_theta_max 31.348
_diffrn_reflns_theta_min 2.927
_exptl_absorpt_coefficient_mu 2.358
_exptl_absorpt_correction_T_max 0.555
_exptl_absorpt_correction_T_min 0.498
_exptl_absorpt_correction_type multi-scan
_exptl_absorpt_process_details
;
CrysAlisPro 1.171.40.14e (Rigaku Oxford Diffraction, 2018)
Empirical absorption correction using spherical harmonics,
 implemented in SCALE3 ABSPACK scaling algorithm.
;
_exptl_crystal_colour red
_exptl_crystal_density_diffrn 1.902
_exptl_crystal_description needle
_exptl_crystal_F_000 250
_exptl_crystal_size_max 0.3
_exptl_crystal_size_mid 0.28
_exptl_crystal_size_min 0.25
_refine_diff_density_max 1.151
_refine_diff_density_min -0.570
_refine_diff_density_rms 0.108
_refine_ls_abs_structure_details
;
 Refined as an inversion twin.
;
_refine_ls_abs_structure_Flack 0.18(6)
_refine_ls_extinction_method none
_refine_ls_goodness_of_fit_ref 0.990
_refine_ls_hydrogen_treatment constr
_refine_ls_matrix_type full
_refine_ls_number_parameters 92
_refine_ls_number_reflns 2116
_refine_ls_number_restraints 1
_refine_ls_restrained_S_all 0.990
_refine_ls_R_factor_all 0.0463
_refine_ls_R_factor_gt 0.0388
_refine_ls_shift/su_max 0.001
_refine_ls_shift/su_mean 0.000
_refine_ls_structure_factor_coef Fsqd
_refine_ls_weighting_details 'w=1/[\s^2^(Fo^2^)+(0.0764P)^2^+0.2370P] where P=(Fo^2^+2Fc^2^)/3'
_refine_ls_weighting_scheme calc
_refine_ls_wR_factor_gt 0.1103
_refine_ls_wR_factor_ref 0.1166
_reflns_Friedel_coverage 0.859
_reflns_Friedel_fraction_full 1.000
_reflns_Friedel_fraction_max 0.822
_reflns_number_gt 1786
_reflns_number_total 2881
_reflns_threshold_expression 'I > 2\s(I)'
_cod_data_source_file ja9b00886_si_002.cif
_cod_data_source_block P21
_cod_depositor_comments
;
The following automatic conversions were performed:

'_exptl_absorpt_correction_type' value 'Multi-scan' changed to
'multi-scan' according to
/home/data/users/saulius/crontab/automatic-downloads/current/ACS/lib/dictionaries/cif_core.dic
dictionary named 'cif_core.dic' version 2.4.2 from 2011-04-26.

Automatic conversion script
Id: cif_fix_values 4973 2017-02-22 13:04:09Z antanas 
;
_cod_database_code 4127489
_shelx_shelxl_version_number 2014/7
_shelx_space_group_comment
;
The symmetry employed for this shelxl refinement is uniquely defined
by the following loop, which should always be used as a source of
symmetry information in preference to the above space-group names.
They are only intended as comments.
;

loop_
_space_group_symop_operation_xyz
'x, y, z'
'-x, y+1/2, -z'

loop_
_atom_site_label
_atom_site_type_symbol
_atom_site_fract_x
_atom_site_fract_y
_atom_site_fract_z
_atom_site_U_iso_or_equiv
_atom_site_adp_type
_atom_site_occupancy
_atom_site_site_symmetry_order
_atom_site_calc_flag
_atom_site_refinement_flags_posn
_atom_site_refinement_flags_adp
Mn1 Mn 1.00153(14) 1.00003(14) 1.00283(11) 0.03303(11) Uani 1 1 d . .
Cl1 Cl 1.16391(12) 0.7528(3) 0.88606(10) 0.04815(18) Uani 1 1 d . .
Cl2 Cl 1.12265(13) 0.7457(3) 1.22429(10) 0.0473(2) Uani 1 1 d . .
Cl3 Cl 0.71996(11) 0.7516(3) 0.90982(11) 0.0477(2) Uani 1 1 d . .
N1 N 0.4011(8) 0.1480(10) 0.7744(6) 0.0691(16) Uani 1 1 d . .
H1A H 0.5239 0.1206 0.8226 0.083 Uiso 1 1 calc R U
H1B H 0.3416 0.1157 0.8352 0.083 Uiso 1 1 calc R U
C1 C 0.3268(12) 0.0272(10) 0.6402(8) 0.081(2) Uani 1 1 d . .
H1C H 0.2121 -0.0435 0.6343 0.097 Uiso 1 1 calc R U
H1D H 0.4190 -0.0745 0.6380 0.097 Uiso 1 1 calc R U
C2 C 0.2851(12) 0.1755(11) 0.5126(8) 0.083(2) Uani 1 1 d . .
H2 H 0.1730 0.1326 0.4257 0.100 Uiso 1 1 calc R U
C3 C 0.2523(12) 0.3731(12) 0.5722(10) 0.100(3) Uani 1 1 d . .
H3A H 0.1199 0.3879 0.5577 0.119 Uiso 1 1 calc R U
H3B H 0.2876 0.4867 0.5226 0.119 Uiso 1 1 calc R U
F1 F 0.4255(8) 0.1954(14) 0.4770(6) 0.152(3) Uani 1 1 d . .
C4 C 0.3758(10) 0.3678(12) 0.7372(9) 0.088(2) Uani 1 1 d . .
H4A H 0.4969 0.4336 0.7560 0.105 Uiso 1 1 calc R U
H4B H 0.3145 0.4368 0.7962 0.105 Uiso 1 1 calc R U

loop_
_atom_site_aniso_label
_atom_site_aniso_U_11
_atom_site_aniso_U_22
_atom_site_aniso_U_33
_atom_site_aniso_U_23
_atom_site_aniso_U_13
_atom_site_aniso_U_12
Mn1 0.03655(19) 0.01868(19) 0.0450(2) -0.00072(16) 0.01681(15) 0.00004(14)
Cl1 0.0661(4) 0.0275(3) 0.0699(4) 0.0000(7) 0.0472(3) 0.0014(8)
Cl2 0.0656(5) 0.0301(4) 0.0389(4) 0.0004(7) 0.0117(3) -0.0007(8)
Cl3 0.0340(3) 0.0284(3) 0.0708(5) -0.0046(8) 0.0089(3) -0.0008(7)
N1 0.066(3) 0.086(3) 0.044(2) 0.000(2) 0.008(2) 0.011(3)
C1 0.132(6) 0.043(3) 0.070(3) -0.001(3) 0.041(3) -0.002(3)
C2 0.106(5) 0.093(5) 0.045(3) 0.007(3) 0.023(3) -0.019(3)
C3 0.112(5) 0.060(3) 0.126(6) 0.049(3) 0.044(4) 0.030(3)
F1 0.150(3) 0.215(10) 0.117(3) 0.002(4) 0.079(2) 0.001(5)
C4 0.085(4) 0.072(4) 0.112(4) -0.055(3) 0.044(3) -0.017(3)

loop_
_atom_type_symbol
_atom_type_description
_atom_type_scat_dispersion_real
_atom_type_scat_dispersion_imag
_atom_type_scat_source
C C 0.0033 0.0016 'International Tables Vol C Tables 4.2.6.8 and 6.1.1.4'
H H 0.0000 0.0000 'International Tables Vol C Tables 4.2.6.8 and 6.1.1.4'
N N 0.0061 0.0033 'International Tables Vol C Tables 4.2.6.8 and 6.1.1.4'
F F 0.0171 0.0103 'International Tables Vol C Tables 4.2.6.8 and 6.1.1.4'
Cl Cl 0.1484 0.1585 'International Tables Vol C Tables 4.2.6.8 and 6.1.1.4'
Mn Mn 0.3368 0.7283 'International Tables Vol C Tables 4.2.6.8 and 6.1.1.4'

loop_
_geom_angle_atom_site_label_1
_geom_angle_atom_site_label_2
_geom_angle_atom_site_label_3
_geom_angle
_geom_angle_site_symmetry_1
_geom_angle_site_symmetry_3
Cl1 Mn1 Cl1 178.61(6) . 2_757
Cl1 Mn1 Cl3 93.73(6) . 2_757
Cl1 Mn1 Cl3 86.15(5) 2_757 2_757
Cl1 Mn1 Cl3 86.15(5) . .
Cl1 Mn1 Cl3 93.95(6) 2_757 .
Cl3 Mn1 Cl3 178.79(6) 2_757 .
Cl1 Mn1 Cl2 82.88(5) . .
Cl1 Mn1 Cl2 98.52(6) 2_757 .
Cl3 Mn1 Cl2 98.50(5) 2_757 .
Cl3 Mn1 Cl2 82.68(5) . .
Cl1 Mn1 Cl2 95.90(5) . 2_757
Cl1 Mn1 Cl2 82.71(5) 2_757 2_757
Cl3 Mn1 Cl2 82.70(5) 2_757 2_757
Cl3 Mn1 Cl2 96.12(5) . 2_757
Cl2 Mn1 Cl2 178.33(8) . 2_757
Mn1 Cl1 Mn1 79.60(3) . 2_747
Mn1 Cl2 Mn1 78.35(2) . 2_747
Mn1 Cl3 Mn1 78.85(2) 2_747 .
C1 N1 C4 110.2(6) . .
N1 C1 C2 105.8(5) . .
F1 C2 C3 108.0(7) . .
F1 C2 C1 110.7(7) . .
C3 C2 C1 105.1(6) . .
C2 C3 C4 105.0(6) . .
N1 C4 C3 104.5(6) . .

loop_
_geom_bond_atom_site_label_1
_geom_bond_atom_site_label_2
_geom_bond_distance
_geom_bond_site_symmetry_2
Mn1 Cl1 2.5338(17) .
Mn1 Cl1 2.5387(18) 2_757
Mn1 Cl3 2.5540(18) 2_757
Mn1 Cl3 2.5588(18) .
Mn1 Cl2 2.5683(17) .
Mn1 Cl2 2.5720(17) 2_757
Cl1 Mn1 2.5387(18) 2_747
Cl2 Mn1 2.5720(17) 2_747
Cl3 Mn1 2.5540(18) 2_747
N1 C1 1.428(9) .
N1 C4 1.466(9) .
C1 C2 1.493(10) .
C2 F1 1.247(11) .
C2 C3 1.464(12) .
C3 C4 1.502(11) .

loop_
_geom_torsion_atom_site_label_1
_geom_torsion_atom_site_label_2
_geom_torsion_atom_site_label_3
_geom_torsion_atom_site_label_4
_geom_torsion
C4 N1 C1 C2 10.3(9)
N1 C1 C2 F1 90.4(8)
N1 C1 C2 C3 -25.9(9)
F1 C2 C3 C4 -87.0(8)
C1 C2 C3 C4 31.2(9)
C1 N1 C4 C3 8.8(10)
C2 C3 C4 N1 -24.8(10)
